data_4105469
loop_
_publ_author_name
'Mikinao Ito'
'Daisuke Hashizume'
'Takeo Fukunaga'
'Tsukasa Matsuo'
'Kohei Tamao'

_publ_section_title
;
 Isolated Monomeric and Dimeric Mixed Diorganocuprates Based on the
 Size-Controllable Bulky "Rind" Ligands
;
_journal_name_full 'Journal of the American Chemical Society'
_journal_page_first 18024
_journal_page_last 18025
_journal_paper_doi 10.1021/ja9071964
_journal_volume 131
_journal_year 2009
_chemical_formula_moiety 'C53 H62 Cu Li O2 Si'
_chemical_formula_sum 'C53 H62 Cu Li O2 Si'
_chemical_formula_weight 829.60
_chemical_name_systematic
; 
 ? 
;
_space_group_IT_number 2
_symmetry_cell_setting triclinic
_symmetry_Int_Tables_number 2
_symmetry_space_group_name_Hall '-P 1'
_symmetry_space_group_name_H-M 'P -1'
_atom_sites_solution_hydrogens geom
_atom_sites_solution_primary direct
_atom_sites_solution_secondary difmap
_audit_creation_method SHELXL-97
_cell_angle_alpha 93.367(2)
_cell_angle_beta 93.257(2)
_cell_angle_gamma 102.391(2)
_cell_formula_units_Z 2
_cell_length_a 10.8203(15)
_cell_length_b 13.1963(19)
_cell_length_c 16.471(2)
_cell_measurement_reflns_used 6932
_cell_measurement_temperature 100
_cell_measurement_theta_max 27.5
_cell_measurement_theta_min 3.0
_cell_volume 2287.3(5)
_computing_cell_refinement CrystalClear
_computing_data_collection CrystalClear
_computing_data_reduction CrystalClear
_computing_molecular_graphics 'ORTEP-3 for Windows'
_computing_publication_material 'CrystalStrucuture 3.8 '
_computing_structure_refinement 'SHELXL-97 (Sheldrick, 2008)'
_computing_structure_solution SIR-97
_diffrn_ambient_temperature 100
_diffrn_detector_area_resol_mean 7.31
_diffrn_measured_fraction_theta_full 0.993
_diffrn_measured_fraction_theta_max 0.993
_diffrn_measurement_device_type 'Rigaku Saturn'
_diffrn_measurement_method \w-scan
_diffrn_radiation_monochromator graphite
_diffrn_radiation_source 'fine-focus rotating anode'
_diffrn_radiation_type MoK\a
_diffrn_radiation_wavelength 0.71073
_diffrn_reflns_av_R_equivalents 0.0295
_diffrn_reflns_av_sigmaI/netI 0.0361
_diffrn_reflns_limit_h_max 14
_diffrn_reflns_limit_h_min -14
_diffrn_reflns_limit_k_max 17
_diffrn_reflns_limit_k_min -17
_diffrn_reflns_limit_l_max 21
_diffrn_reflns_limit_l_min -21
_diffrn_reflns_number 28230
_diffrn_reflns_theta_full 27.49
_diffrn_reflns_theta_max 27.49
_diffrn_reflns_theta_min 3.04
_diffrn_standards_number 0
_exptl_absorpt_coefficient_mu 0.543
_exptl_absorpt_correction_T_max 0.947
_exptl_absorpt_correction_T_min 0.851
_exptl_absorpt_correction_type multi-scan
_exptl_absorpt_process_details 'Jacobson, R. (1998) Private communication'
_exptl_crystal_colour colourless
_exptl_crystal_density_diffrn 1.205
_exptl_crystal_description prism
_exptl_crystal_F_000 884
_exptl_crystal_size_max 0.20
_exptl_crystal_size_mid 0.20
_exptl_crystal_size_min 0.10
_refine_diff_density_max 2.961
_refine_diff_density_min -0.646
_refine_diff_density_rms 0.084
_refine_ls_extinction_method none
_refine_ls_goodness_of_fit_ref 1.072
_refine_ls_hydrogen_treatment constr
_refine_ls_matrix_type full
_refine_ls_number_parameters 622
_refine_ls_number_reflns 10418
_refine_ls_number_restraints 104
_refine_ls_restrained_S_all 1.071
_refine_ls_R_factor_all 0.0685
_refine_ls_R_factor_gt 0.0590
_refine_ls_shift/su_max 0.001
_refine_ls_shift/su_mean 0.000
_refine_ls_structure_factor_coef Fsqd
_refine_ls_weighting_details 'calc w=1/[\s^2^(Fo^2^)+(0.1035P)^2^+1.7667P] where P=(Fo^2^+2Fc^2^)/3'
_refine_ls_weighting_scheme calc
_refine_ls_wR_factor_gt 0.1655
_refine_ls_wR_factor_ref 0.1752
_reflns_number_gt 8581
_reflns_number_total 10418
_reflns_threshold_expression I>2\s(I)
_cod_data_source_file ja9071964_si_002_3.cif
_cod_data_source_block MPhindCuCCSiMe3Li
_cod_database_code 4105469

loop_
_symmetry_equiv_pos_as_xyz
'x, y, z'
'-x, -y, -z'

loop_
_atom_site_label
_atom_site_type_symbol
_atom_site_fract_x
_atom_site_fract_y
_atom_site_fract_z
_atom_site_U_iso_or_equiv
_atom_site_adp_type
_atom_site_occupancy
_atom_site_symmetry_multiplicity
_atom_site_calc_flag
_atom_site_refinement_flags
_atom_site_disorder_assembly
_atom_site_disorder_group
Cu1 Cu 0.19132(3) 0.28639(2) 0.265081(19) 0.02497(12) Uani 1 1 d . B .
C1 C 0.0960(2) 0.37605(17) 0.21440(14) 0.0169(4) Uani 1 1 d . . .
C2 C 0.0959(2) 0.47770(17) 0.24540(13) 0.0157(4) Uani 1 1 d . . .
C3 C 0.1919(2) 0.54292(17) 0.31091(13) 0.0171(4) Uani 1 1 d . . .
C4 C 0.1202(2) 0.62983(18) 0.33692(14) 0.0199(5) Uani 1 1 d . . .
H4A H 0.0705 0.6098 0.3843 0.024 Uiso 1 1 calc R . .
H4B H 0.1815 0.6964 0.3522 0.024 Uiso 1 1 calc R . .
C5 C 0.0308(2) 0.64179(17) 0.26303(13) 0.0175(4) Uani 1 1 d . . .
C6 C 0.0082(2) 0.53495(17) 0.21871(13) 0.0158(4) Uani 1 1 d . . .
C7 C -0.0876(2) 0.49210(17) 0.15840(13) 0.0175(4) Uani 1 1 d . . .
H7 H -0.1491 0.5294 0.1412 0.021 Uiso 1 1 calc R . .
C8 C -0.0897(2) 0.39234(17) 0.12436(13) 0.0163(4) Uani 1 1 d . . .
C9 C -0.1865(2) 0.32890(18) 0.06038(14) 0.0196(4) Uani 1 1 d . . .
C10 C -0.1209(2) 0.24083(19) 0.03231(14) 0.0219(5) Uani 1 1 d . . .
H10A H -0.0829 0.2559 -0.0201 0.026 Uiso 1 1 calc R . .
H10B H -0.1838 0.1738 0.0244 0.026 Uiso 1 1 calc R . .
C11 C -0.0151(2) 0.23411(17) 0.09973(14) 0.0173(4) Uani 1 1 d . . .
C12 C 0.0001(2) 0.33789(17) 0.15121(13) 0.0163(4) Uani 1 1 d . . .
C13 C 0.2133(2) 0.47849(18) 0.38306(14) 0.0188(4) Uani 1 1 d . . .
C14 C 0.1081(2) 0.4243(2) 0.42046(15) 0.0241(5) Uani 1 1 d . . .
H14 H 0.0254 0.4295 0.4014 0.029 Uiso 1 1 calc R . .
C15 C 0.1221(3) 0.3633(2) 0.48459(16) 0.0282(5) Uani 1 1 d . . .
H15 H 0.0491 0.3275 0.5087 0.034 Uiso 1 1 calc R . .
C16 C 0.2412(3) 0.3540(2) 0.51385(16) 0.0297(6) Uani 1 1 d . . .
H16 H 0.2508 0.3123 0.5579 0.036 Uiso 1 1 calc R . .
C17 C 0.3463(3) 0.4067(2) 0.47772(16) 0.0307(6) Uani 1 1 d . . .
H17 H 0.4287 0.4011 0.4972 0.037 Uiso 1 1 calc R . .
C18 C 0.3326(2) 0.4677(2) 0.41323(16) 0.0261(5) Uani 1 1 d . . .
H18 H 0.4061 0.5028 0.3892 0.031 Uiso 1 1 calc R . .
C19 C 0.3183(2) 0.58917(18) 0.27526(14) 0.0187(4) Uani 1 1 d . . .
C20 C 0.3534(2) 0.5490(2) 0.20209(15) 0.0228(5) Uani 1 1 d . . .
H20 H 0.2973 0.4919 0.1724 0.027 Uiso 1 1 calc R . .
C21 C 0.4700(2) 0.5912(2) 0.17159(16) 0.0311(6) Uani 1 1 d . . .
H21 H 0.4920 0.5625 0.1216 0.037 Uiso 1 1 calc R . .
C22 C 0.5534(3) 0.6742(3) 0.21349(18) 0.0344(6) Uani 1 1 d . . .
H22 H 0.6320 0.7033 0.1923 0.041 Uiso 1 1 calc R . .
C23 C 0.5207(3) 0.7149(2) 0.28730(18) 0.0338(6) Uani 1 1 d . . .
H23 H 0.5778 0.7713 0.3170 0.041 Uiso 1 1 calc R . .
C24 C 0.4048(2) 0.6728(2) 0.31746(16) 0.0257(5) Uani 1 1 d . . .
H24 H 0.3836 0.7014 0.3677 0.031 Uiso 1 1 calc R . .
C25 C -0.0921(2) 0.66866(19) 0.29043(15) 0.0225(5) Uani 1 1 d . . .
H25A H -0.1466 0.6756 0.2424 0.034 Uiso 1 1 calc R . .
H25B H -0.0718 0.7344 0.3243 0.034 Uiso 1 1 calc R . .
H25C H -0.1364 0.6131 0.3220 0.034 Uiso 1 1 calc R . .
C26 C 0.0947(2) 0.72561(19) 0.20869(15) 0.0243(5) Uani 1 1 d . . .
H26A H 0.1739 0.7094 0.1914 0.036 Uiso 1 1 calc R . .
H26B H 0.1132 0.7936 0.2395 0.036 Uiso 1 1 calc R . .
H26C H 0.0377 0.7272 0.1606 0.036 Uiso 1 1 calc R . .
C27 C -0.3097(2) 0.2847(2) 0.10073(18) 0.0329(6) Uani 1 1 d . . .
H27A H -0.2902 0.2467 0.1475 0.049 Uiso 1 1 calc R . .
H27B H -0.3689 0.2374 0.0611 0.049 Uiso 1 1 calc R . .
H27C H -0.3482 0.3419 0.1193 0.049 Uiso 1 1 calc R . .
C28 C -0.2158(3) 0.3911(2) -0.01060(16) 0.0296(6) Uani 1 1 d . . .
H28A H -0.2564 0.4465 0.0091 0.044 Uiso 1 1 calc R . .
H28B H -0.2731 0.3449 -0.0519 0.044 Uiso 1 1 calc R . .
H28C H -0.1368 0.4218 -0.0346 0.044 Uiso 1 1 calc R . .
C29 C -0.0568(2) 0.13719(18) 0.14606(15) 0.0199(5) Uani 1 1 d . . .
C30 C -0.0740(2) 0.14111(19) 0.22944(15) 0.0237(5) Uani 1 1 d . . .
H30 H -0.0614 0.2067 0.2594 0.028 Uiso 1 1 calc R . .
C31 C -0.1096(3) 0.0497(2) 0.26949(18) 0.0314(6) Uani 1 1 d . . .
H31 H -0.1194 0.0539 0.3265 0.038 Uiso 1 1 calc R . .
C32 C -0.1305(3) -0.0464(2) 0.2270(2) 0.0359(6) Uani 1 1 d . . .
H32 H -0.1539 -0.1081 0.2546 0.043 Uiso 1 1 calc R . .
C33 C -0.1172(3) -0.0521(2) 0.1437(2) 0.0356(6) Uani 1 1 d . . .
H33 H -0.1321 -0.1180 0.1138 0.043 Uiso 1 1 calc R . .
C34 C -0.0817(3) 0.03880(19) 0.10385(17) 0.0277(5) Uani 1 1 d . . .
H34 H -0.0743 0.0340 0.0466 0.033 Uiso 1 1 calc R . .
C35 C 0.1130(2) 0.23675(18) 0.06269(14) 0.0201(5) Uani 1 1 d . . .
C36 C 0.1566(3) 0.3138(2) 0.01013(16) 0.0268(5) Uani 1 1 d . . .
H36 H 0.1036 0.3593 -0.0053 0.032 Uiso 1 1 calc R . .
C37 C 0.2756(3) 0.3255(2) -0.02017(18) 0.0316(6) Uani 1 1 d . . .
H37 H 0.3025 0.3781 -0.0563 0.038 Uiso 1 1 calc R . .
C38 C 0.3551(3) 0.2611(2) 0.00197(18) 0.0343(6) Uani 1 1 d . . .
H38 H 0.4364 0.2690 -0.0188 0.041 Uiso 1 1 calc R . .
C39 C 0.3146(3) 0.1850(3) 0.05494(18) 0.0357(6) Uani 1 1 d . . .
H39 H 0.3692 0.1411 0.0710 0.043 Uiso 1 1 calc R . .
C40 C 0.1945(2) 0.1723(2) 0.08499(16) 0.0278(5) Uani 1 1 d . . .
H40 H 0.1679 0.1193 0.1209 0.033 Uiso 1 1 calc R . .
C41 C 0.2439(3) 0.1840(2) 0.32366(17) 0.0296(6) Uani 1 1 d . B .
C42 C 0.2590(3) 0.1135(2) 0.36535(17) 0.0316(6) Uani 1 1 d . B .
Si1 Si 0.25454(8) 0.01304(6) 0.43736(5) 0.03175(19) Uani 1 1 d . . .
C43 C 0.2865(3) 0.0773(3) 0.54270(19) 0.0394(7) Uani 1 1 d . . .
H43A H 0.3650 0.1310 0.5455 0.059 Uiso 1 1 calc R . .
H43B H 0.2953 0.0254 0.5815 0.059 Uiso 1 1 calc R . .
H43C H 0.2158 0.1094 0.5564 0.059 Uiso 1 1 calc R . .
C44 C 0.0946(3) -0.0757(3) 0.4270(2) 0.0489(8) Uani 1 1 d . . .
H44A H 0.0299 -0.0354 0.4367 0.073 Uiso 1 1 calc R . .
H44B H 0.0906 -0.1282 0.4671 0.073 Uiso 1 1 calc R . .
H44C H 0.0791 -0.1102 0.3719 0.073 Uiso 1 1 calc R . .
C45 C 0.3759(3) -0.0641(3) 0.4151(2) 0.0453(8) Uani 1 1 d . . .
H45A H 0.3576 -0.0978 0.3598 0.068 Uiso 1 1 calc R . .
H45B H 0.3736 -0.1172 0.4545 0.068 Uiso 1 1 calc R . .
H45C H 0.4603 -0.0177 0.4193 0.068 Uiso 1 1 calc R . .
Li1 Li 0.4125(5) 0.1653(4) 0.2690(4) 0.0453(13) Uani 1 1 d . . .
O1 O 0.44077(17) 0.04449(16) 0.20958(14) 0.0408(5) Uani 1 1 d D A .
C46A C 0.3479(7) -0.0469(8) 0.1777(9) 0.0486(11) Uani 0.545(8) 1 d PD A 1
H46A H 0.2685 -0.0283 0.1572 0.058 Uiso 0.545(8) 1 calc PR A 1
H46B H 0.3283 -0.0973 0.2198 0.058 Uiso 0.545(8) 1 calc PR A 1
C47A C 0.4111(7) -0.0904(6) 0.1097(5) 0.0452(14) Uani 0.545(8) 1 d PD A 1
H47A H 0.3707 -0.0791 0.0565 0.054 Uiso 0.545(8) 1 calc PR A 1
H47B H 0.4026 -0.1662 0.1134 0.054 Uiso 0.545(8) 1 calc PR A 1
C48A C 0.5485(8) -0.0366(12) 0.1163(8) 0.048(2) Uani 0.545(8) 1 d PD A 1
H48A H 0.6037 -0.0875 0.1150 0.057 Uiso 0.545(8) 1 calc PR A 1
H48B H 0.5684 0.0100 0.0717 0.057 Uiso 0.545(8) 1 calc PR A 1
C49A C 0.5642(10) 0.024(2) 0.1971(13) 0.040(3) Uani 0.545(8) 1 d PD A 1
H49A H 0.5906 -0.0170 0.2408 0.048 Uiso 0.545(8) 1 calc PR A 1
H49B H 0.6284 0.0897 0.1964 0.048 Uiso 0.545(8) 1 calc PR A 1
C46B C 0.3374(6) -0.0392(9) 0.1773(11) 0.0486(11) Uani 0.455(8) 1 d PD A 2
H46C H 0.2858 -0.0150 0.1340 0.058 Uiso 0.455(8) 1 calc PR A 2
H46D H 0.2820 -0.0645 0.2210 0.058 Uiso 0.455(8) 1 calc PR A 2
C47B C 0.3956(8) -0.1240(7) 0.1433(6) 0.0452(14) Uani 0.455(8) 1 d PD A 2
H47C H 0.3506 -0.1564 0.0911 0.054 Uiso 0.455(8) 1 calc PR A 2
H47D H 0.3961 -0.1783 0.1822 0.054 Uiso 0.455(8) 1 calc PR A 2
C48B C 0.5275(10) -0.0659(14) 0.1311(11) 0.048(2) Uani 0.455(8) 1 d PD A 2
H48C H 0.5872 -0.1132 0.1300 0.057 Uiso 0.455(8) 1 calc PR A 2
H48D H 0.5301 -0.0304 0.0797 0.057 Uiso 0.455(8) 1 calc PR A 2
C49B C 0.5585(14) 0.011(2) 0.2034(17) 0.040(3) Uani 0.455(8) 1 d PD A 2
H49C H 0.5808 -0.0222 0.2530 0.048 Uiso 0.455(8) 1 calc PR A 2
H49D H 0.6290 0.0696 0.1940 0.048 Uiso 0.455(8) 1 calc PR A 2
O2A O 0.5767(3) 0.2505(2) 0.3089(2) 0.0361(7) Uani 0.776(4) 1 d PD B 3
C50A C 0.6443(4) 0.2102(3) 0.3730(3) 0.0553(7) Uani 0.776(4) 1 d PDU B 3
H50A H 0.6822 0.1538 0.3501 0.066 Uiso 0.776(4) 1 calc PR B 3
H50B H 0.5852 0.1812 0.4138 0.066 Uiso 0.776(4) 1 calc PR B 3
C51A C 0.7462(5) 0.2963(3) 0.4127(3) 0.0549(7) Uani 0.776(4) 1 d PDU B 3
H51A H 0.8286 0.2753 0.4177 0.066 Uiso 0.776(4) 1 calc PR B 3
H51B H 0.7243 0.3190 0.4674 0.066 Uiso 0.776(4) 1 calc PR B 3
C52A C 0.7495(4) 0.3805(3) 0.3549(3) 0.0535(7) Uani 0.776(4) 1 d PDU B 3
H52A H 0.7759 0.4502 0.3842 0.064 Uiso 0.776(4) 1 calc PR B 3
H52B H 0.8086 0.3744 0.3121 0.064 Uiso 0.776(4) 1 calc PR B 3
C53A C 0.6160(4) 0.3625(2) 0.3190(3) 0.0521(7) Uani 0.776(4) 1 d PDU B 3
H53A H 0.5621 0.3921 0.3562 0.063 Uiso 0.776(4) 1 calc PR B 3
H53B H 0.6124 0.3937 0.2659 0.063 Uiso 0.776(4) 1 calc PR B 3
O2B O 0.5464(12) 0.2614(9) 0.2840(8) 0.0361(7) Uani 0.224(4) 1 d PD B 4
C50B C 0.6456(15) 0.2793(10) 0.3491(10) 0.0539(7) Uani 0.224(4) 1 d PDU B 4
H50C H 0.7098 0.2389 0.3354 0.065 Uiso 0.224(4) 1 calc PR B 4
H50D H 0.6092 0.2549 0.4001 0.065 Uiso 0.224(4) 1 calc PR B 4
C51B C 0.7079(16) 0.3921(10) 0.3619(11) 0.0531(7) Uani 0.224(4) 1 d PDU B 4
H51C H 0.7985 0.4035 0.3505 0.064 Uiso 0.224(4) 1 calc PR B 4
H51D H 0.7020 0.4184 0.4188 0.064 Uiso 0.224(4) 1 calc PR B 4
C52B C 0.6376(13) 0.4461(10) 0.3036(10) 0.0525(8) Uani 0.224(4) 1 d PDU B 4
H52C H 0.6112 0.5054 0.3318 0.063 Uiso 0.224(4) 1 calc PR B 4
H52D H 0.6906 0.4718 0.2589 0.063 Uiso 0.224(4) 1 calc PR B 4
C53B C 0.5250(13) 0.3639(8) 0.2717(11) 0.0521(8) Uani 0.224(4) 1 d PDU B 4
H53C H 0.4497 0.3739 0.3000 0.062 Uiso 0.224(4) 1 calc PR B 4
H53D H 0.5077 0.3704 0.2128 0.062 Uiso 0.224(4) 1 calc PR B 4

loop_
_atom_site_aniso_label
_atom_site_aniso_U_11
_atom_site_aniso_U_22
_atom_site_aniso_U_33
_atom_site_aniso_U_23
_atom_site_aniso_U_13
_atom_site_aniso_U_12
Cu1 0.02363(18) 0.02415(18) 0.02764(19) -0.00232(12) -0.00545(13) 0.00934(12)
C1 0.0140(10) 0.0187(10) 0.0180(10) -0.0019(8) -0.0003(8) 0.0045(8)
C2 0.0124(9) 0.0199(10) 0.0137(10) -0.0015(8) 0.0011(8) 0.0017(8)
C3 0.0150(10) 0.0194(10) 0.0160(10) -0.0043(8) -0.0008(8) 0.0038(8)
C4 0.0194(11) 0.0207(11) 0.0191(11) -0.0057(9) -0.0011(9) 0.0056(8)
C5 0.0184(10) 0.0164(10) 0.0173(10) -0.0028(8) -0.0001(8) 0.0045(8)
C6 0.0149(10) 0.0169(10) 0.0156(10) -0.0005(8) 0.0025(8) 0.0033(8)
C7 0.0162(10) 0.0196(10) 0.0174(10) -0.0003(8) -0.0002(8) 0.0059(8)
C8 0.0139(10) 0.0204(10) 0.0141(10) -0.0015(8) 0.0003(8) 0.0035(8)
C9 0.0171(10) 0.0211(11) 0.0192(11) -0.0023(9) -0.0030(9) 0.0034(8)
C10 0.0227(11) 0.0220(11) 0.0198(11) -0.0056(9) -0.0042(9) 0.0054(9)
C11 0.0150(10) 0.0182(10) 0.0180(10) -0.0034(8) -0.0008(8) 0.0041(8)
C12 0.0159(10) 0.0160(10) 0.0164(10) -0.0021(8) 0.0015(8) 0.0027(8)
C13 0.0185(10) 0.0216(11) 0.0159(10) -0.0049(8) 0.0000(8) 0.0053(8)
C14 0.0195(11) 0.0311(13) 0.0211(11) 0.0000(10) 0.0010(9) 0.0047(9)
C15 0.0285(13) 0.0333(13) 0.0223(12) 0.0017(10) 0.0059(10) 0.0048(10)
C16 0.0379(15) 0.0321(13) 0.0212(12) 0.0026(10) 0.0015(11) 0.0124(11)
C17 0.0242(12) 0.0424(15) 0.0274(13) 0.0046(11) -0.0029(10) 0.0124(11)
C18 0.0189(11) 0.0346(13) 0.0255(12) 0.0027(10) -0.0001(9) 0.0077(10)
C19 0.0150(10) 0.0219(11) 0.0179(10) -0.0005(8) -0.0021(8) 0.0030(8)
C20 0.0166(11) 0.0286(12) 0.0218(12) -0.0025(9) 0.0014(9) 0.0031(9)
C21 0.0217(12) 0.0462(16) 0.0236(12) -0.0011(11) 0.0045(10) 0.0039(11)
C22 0.0182(12) 0.0479(17) 0.0331(14) 0.0030(12) 0.0035(11) -0.0021(11)
C23 0.0226(13) 0.0385(15) 0.0326(14) -0.0033(12) -0.0027(11) -0.0079(11)
C24 0.0199(11) 0.0296(13) 0.0237(12) -0.0043(10) -0.0007(9) -0.0006(9)
C25 0.0209(11) 0.0227(11) 0.0247(12) -0.0036(9) 0.0011(9) 0.0081(9)
C26 0.0291(12) 0.0201(11) 0.0227(12) 0.0006(9) 0.0048(10) 0.0029(9)
C27 0.0175(11) 0.0418(15) 0.0334(14) -0.0083(12) 0.0007(10) -0.0033(11)
C28 0.0379(14) 0.0263(12) 0.0236(12) -0.0038(10) -0.0115(11) 0.0096(11)
C29 0.0150(10) 0.0192(11) 0.0249(12) -0.0006(9) -0.0002(9) 0.0036(8)
C30 0.0208(11) 0.0221(11) 0.0272(12) 0.0015(9) -0.0018(9) 0.0031(9)
C31 0.0273(13) 0.0334(14) 0.0325(14) 0.0111(11) 0.0000(11) 0.0023(11)
C32 0.0292(14) 0.0244(13) 0.0537(18) 0.0138(12) 0.0013(13) 0.0023(10)
C33 0.0351(15) 0.0175(12) 0.0531(18) -0.0006(12) 0.0016(13) 0.0043(10)
C34 0.0285(13) 0.0206(12) 0.0325(14) -0.0034(10) 0.0029(11) 0.0036(10)
C35 0.0201(11) 0.0202(11) 0.0190(11) -0.0056(8) 0.0017(9) 0.0036(8)
C36 0.0286(13) 0.0234(12) 0.0300(13) -0.0023(10) 0.0074(10) 0.0091(10)
C37 0.0331(14) 0.0281(13) 0.0340(14) 0.0013(11) 0.0150(12) 0.0049(11)
C38 0.0223(12) 0.0426(16) 0.0378(15) -0.0016(12) 0.0100(11) 0.0056(11)
C39 0.0259(13) 0.0480(17) 0.0373(15) 0.0044(13) 0.0043(12) 0.0164(12)
C40 0.0226(12) 0.0335(13) 0.0289(13) 0.0015(10) 0.0027(10) 0.0095(10)
C41 0.0276(13) 0.0301(13) 0.0310(13) -0.0063(11) -0.0053(11) 0.0107(10)
C42 0.0345(14) 0.0290(13) 0.0322(14) -0.0004(11) -0.0046(11) 0.0117(11)
Si1 0.0350(4) 0.0254(4) 0.0342(4) 0.0003(3) -0.0037(3) 0.0073(3)
C43 0.0431(17) 0.0373(16) 0.0365(16) 0.0005(12) -0.0025(13) 0.0079(13)
C44 0.0473(19) 0.0407(18) 0.052(2) -0.0043(15) 0.0003(16) -0.0034(15)
C45 0.055(2) 0.0347(16) 0.0501(19) 0.0044(14) -0.0046(16) 0.0212(14)
Li1 0.037(3) 0.039(3) 0.059(3) -0.010(3) 0.000(3) 0.010(2)
O1 0.0277(10) 0.0327(11) 0.0576(14) -0.0111(10) 0.0037(10) 0.0006(8)
C46A 0.0366(19) 0.039(2) 0.063(2) -0.0095(18) 0.0098(18) -0.0059(17)
C47A 0.046(3) 0.035(4) 0.048(4) -0.010(2) 0.000(3) -0.001(3)
C48A 0.042(3) 0.064(8) 0.040(5) 0.001(4) 0.017(3) 0.013(3)
C49A 0.0294(17) 0.027(5) 0.064(3) 0.002(4) 0.0070(19) 0.004(2)
C46B 0.0366(19) 0.039(2) 0.063(2) -0.0095(18) 0.0098(18) -0.0059(17)
C47B 0.046(3) 0.035(4) 0.048(4) -0.010(2) 0.000(3) -0.001(3)
C48B 0.042(3) 0.064(8) 0.040(5) 0.001(4) 0.017(3) 0.013(3)
C49B 0.0294(17) 0.027(5) 0.064(3) 0.002(4) 0.0070(19) 0.004(2)
O2A 0.0318(18) 0.0303(13) 0.044(2) 0.0026(13) -0.0026(14) 0.0028(11)
C50A 0.0572(15) 0.0417(13) 0.0626(15) 0.0062(12) -0.0074(13) 0.0036(12)
C51A 0.0569(15) 0.0416(12) 0.0619(15) 0.0053(11) -0.0061(12) 0.0034(11)
C52A 0.0554(15) 0.0397(12) 0.0617(15) 0.0045(11) -0.0038(12) 0.0043(11)
C53A 0.0546(15) 0.0384(12) 0.0605(15) 0.0039(11) -0.0026(12) 0.0057(11)
O2B 0.0318(18) 0.0303(13) 0.044(2) 0.0026(13) -0.0026(14) 0.0028(11)
C50B 0.0560(15) 0.0402(12) 0.0616(15) 0.0048(11) -0.0047(12) 0.0043(11)
C51B 0.0554(16) 0.0392(13) 0.0613(15) 0.0041(12) -0.0035(13) 0.0049(12)
C52B 0.0548(16) 0.0387(13) 0.0609(16) 0.0037(13) -0.0026(14) 0.0053(13)
C53B 0.0545(17) 0.0383(14) 0.0605(17) 0.0037(13) -0.0023(14) 0.0055(13)

loop_
_atom_type_symbol
_atom_type_description
_atom_type_scat_dispersion_real
_atom_type_scat_dispersion_imag
_atom_type_scat_source
C C 0.0033 0.0016 'International Tables Vol C Tables 4.2.6.8 and 6.1.1.4'
H H 0.0000 0.0000 'International Tables Vol C Tables 4.2.6.8 and 6.1.1.4'
O O 0.0106 0.0060 'International Tables Vol C Tables 4.2.6.8 and 6.1.1.4'
Cu Cu 0.3201 1.2651 'International Tables Vol C Tables 4.2.6.8 and 6.1.1.4'
Si Si 0.0817 0.0704 'International Tables Vol C Tables 4.2.6.8 and 6.1.1.4'
Li Li -0.0003 0.0001 'International Tables Vol C Tables 4.2.6.8 and 6.1.1.4'

loop_
_geom_angle_atom_site_label_1
_geom_angle_atom_site_label_2
_geom_angle_atom_site_label_3
_geom_angle
C41 Cu1 C1 165.40(11)
C41 Cu1 Li1 41.22(15)
C1 Cu1 Li1 151.76(14)
C2 C1 C12 113.07(19)
C2 C1 Cu1 124.12(16)
C12 C1 Cu1 121.71(16)
C6 C2 C1 124.0(2)
C6 C2 C3 110.21(19)
C1 C2 C3 125.78(19)
C13 C3 C19 110.75(18)
C13 C3 C2 111.03(18)
C19 C3 C2 111.48(18)
C13 C3 C4 110.81(18)
C19 C3 C4 111.48(18)
C2 C3 C4 100.96(17)
C5 C4 C3 107.29(17)
C5 C4 H4A 110.3
C3 C4 H4A 110.3
C5 C4 H4B 110.3
C3 C4 H4B 110.3
H4A C4 H4B 108.5
C6 C5 C25 112.38(18)
C6 C5 C26 110.61(18)
C25 C5 C26 108.93(19)
C6 C5 C4 101.51(17)
C25 C5 C4 111.37(18)
C26 C5 C4 111.93(19)
C7 C6 C2 120.6(2)
C7 C6 C5 126.9(2)
C2 C6 C5 112.42(19)
C6 C7 C8 117.5(2)
C6 C7 H7 121.2
C8 C7 H7 121.2
C12 C8 C7 120.6(2)
C12 C8 C9 112.44(19)
C7 C8 C9 126.9(2)
C8 C9 C28 113.2(2)
C8 C9 C27 109.24(19)
C28 C9 C27 109.6(2)
C8 C9 C10 102.36(18)
C28 C9 C10 111.4(2)
C27 C9 C10 110.9(2)
C9 C10 C11 108.22(18)
C9 C10 H10A 110.1
C11 C10 H10A 110.1
C9 C10 H10B 110.1
C11 C10 H10B 110.1
H10A C10 H10B 108.4
C29 C11 C12 114.77(18)
C29 C11 C35 111.84(18)
C12 C11 C35 106.23(17)
C29 C11 C10 109.94(18)
C12 C11 C10 102.56(17)
C35 C11 C10 111.12(19)
C8 C12 C1 124.2(2)
C8 C12 C11 110.71(18)
C1 C12 C11 125.06(19)
C18 C13 C14 116.9(2)
C18 C13 C3 123.9(2)
C14 C13 C3 119.2(2)
C15 C14 C13 121.5(2)
C15 C14 H14 119.2
C13 C14 H14 119.2
C16 C15 C14 120.7(2)
C16 C15 H15 119.7
C14 C15 H15 119.7
C15 C16 C17 118.7(2)
C15 C16 H16 120.6
C17 C16 H16 120.6
C16 C17 C18 120.8(2)
C16 C17 H17 119.6
C18 C17 H17 119.6
C17 C18 C13 121.4(2)
C17 C18 H18 119.3
C13 C18 H18 119.3
C20 C19 C24 117.5(2)
C20 C19 C3 122.2(2)
C24 C19 C3 120.3(2)
C19 C20 C21 121.2(2)
C19 C20 H20 119.4
C21 C20 H20 119.4
C22 C21 C20 120.6(2)
C22 C21 H21 119.7
C20 C21 H21 119.7
C21 C22 C23 119.2(2)
C21 C22 H22 120.4
C23 C22 H22 120.4
C24 C23 C22 120.1(2)
C24 C23 H23 119.9
C22 C23 H23 119.9
C23 C24 C19 121.5(2)
C23 C24 H24 119.3
C19 C24 H24 119.3
C5 C25 H25A 109.5
C5 C25 H25B 109.5
H25A C25 H25B 109.5
C5 C25 H25C 109.5
H25A C25 H25C 109.5
H25B C25 H25C 109.5
C5 C26 H26A 109.5
C5 C26 H26B 109.5
H26A C26 H26B 109.5
C5 C26 H26C 109.5
H26A C26 H26C 109.5
H26B C26 H26C 109.5
C9 C27 H27A 109.5
C9 C27 H27B 109.5
H27A C27 H27B 109.5
C9 C27 H27C 109.5
H27A C27 H27C 109.5
H27B C27 H27C 109.5
C9 C28 H28A 109.5
C9 C28 H28B 109.5
H28A C28 H28B 109.5
C9 C28 H28C 109.5
H28A C28 H28C 109.5
H28B C28 H28C 109.5
C30 C29 C34 117.4(2)
C30 C29 C11 123.1(2)
C34 C29 C11 119.5(2)
C29 C30 C31 120.9(2)
C29 C30 H30 119.6
C31 C30 H30 119.6
C32 C31 C30 120.6(3)
C32 C31 H31 119.7
C30 C31 H31 119.7
C31 C32 C33 119.5(3)
C31 C32 H32 120.2
C33 C32 H32 120.2
C32 C33 C34 119.8(3)
C32 C33 H33 120.1
C34 C33 H33 120.1
C33 C34 C29 121.7(3)
C33 C34 H34 119.2
C29 C34 H34 119.2
C36 C35 C40 117.6(2)
C36 C35 C11 118.7(2)
C40 C35 C11 123.4(2)
C37 C36 C35 121.5(2)
C37 C36 H36 119.2
C35 C36 H36 119.2
C38 C37 C36 120.4(3)
C38 C37 H37 119.8
C36 C37 H37 119.8
C37 C38 C39 119.1(3)
C37 C38 H38 120.4
C39 C38 H38 120.4
C38 C39 C40 120.7(3)
C38 C39 H39 119.6
C40 C39 H39 119.6
C39 C40 C35 120.6(3)
C39 C40 H40 119.7
C35 C40 H40 119.7
C42 C41 Cu1 169.9(3)
C42 C41 Li1 86.0(3)
Cu1 C41 Li1 103.5(2)
C41 C42 Si1 168.7(3)
C41 C42 Li1 63.3(2)
Si1 C42 Li1 128.0(2)
C42 Si1 C44 109.14(16)
C42 Si1 C45 110.03(15)
C44 Si1 C45 108.92(17)
C42 Si1 C43 108.50(14)
C44 Si1 C43 109.89(16)
C45 Si1 C43 110.35(15)
Si1 C43 H43A 109.5
Si1 C43 H43B 109.5
H43A C43 H43B 109.5
Si1 C43 H43C 109.5
H43A C43 H43C 109.5
H43B C43 H43C 109.5
Si1 C44 H44A 109.5
Si1 C44 H44B 109.5
H44A C44 H44B 109.5
Si1 C44 H44C 109.5
H44A C44 H44C 109.5
H44B C44 H44C 109.5
Si1 C45 H45A 109.5
Si1 C45 H45B 109.5
H45A C45 H45B 109.5
Si1 C45 H45C 109.5
H45A C45 H45C 109.5
H45B C45 H45C 109.5
O2B Li1 O1 112.4(5)
O2B Li1 O2A 15.8(3)
O1 Li1 O2A 108.0(3)
O2B Li1 C41 119.7(5)
O1 Li1 C41 127.6(3)
O2A Li1 C41 120.7(3)
O2B Li1 C42 126.7(6)
O1 Li1 C42 109.3(3)
O2A Li1 C42 118.2(3)
C41 Li1 C42 30.73(13)
O2B Li1 C53B 30.1(3)
O1 Li1 C53B 132.2(5)
O2A Li1 C53B 43.9(3)
C41 Li1 C53B 97.8(4)
C42 Li1 C53B 118.2(5)
O2B Li1 Cu1 103.8(4)
O1 Li1 Cu1 134.1(3)
O2A Li1 Cu1 114.0(2)
C41 Li1 Cu1 35.27(12)
C42 Li1 Cu1 65.97(15)
C53B Li1 Cu1 74.5(3)
C49A O1 C49B 8(3)
C49A O1 C46A 107.1(10)
C49B O1 C46A 102.4(12)
C49A O1 C46B 113.4(10)
C49B O1 C46B 108.9(11)
C46A O1 C46B 6.7(10)
C49A O1 Li1 124.5(8)
C49B O1 Li1 128.0(10)
C46A O1 Li1 128.0(4)
C46B O1 Li1 122.0(4)
O1 C46A C47A 103.6(5)
O1 C46A H46A 111.0
O1 C46A H46B 111.0
C46A C47A C48A 108.4(8)
C49A C48A C47A 103.2(11)
O1 C49A C48A 104.8(11)
O1 C49A H49A 110.8
O1 C49A H49B 110.8
O1 C46B C47B 106.8(6)
O1 C46B H46C 110.4
C47B C46B H46C 110.4
O1 C46B H46D 110.4
C47B C46B H46D 110.4
H46C C46B H46D 108.6
C46B C47B C48B 101.8(10)
C46B C47B H47C 111.4
C48B C47B H47C 111.4
C46B C47B H47D 111.4
C48B C47B H47D 111.4
H47C C47B H47D 109.3
C49B C48B C47B 103.3(15)
C49B C48B H48C 111.1
C47B C48B H48C 111.1
C49B C48B H48D 111.1
C47B C48B H48D 111.1
H48C C48B H48D 109.1
O1 C49B C48B 101.6(13)
O1 C49B H49C 111.4
C48B C49B H49C 111.4
O1 C49B H49D 111.4
C48B C49B H49D 111.4
H49C C49B H49D 109.3
C50A O2A C53A 106.8(3)
C50A O2A Li1 116.2(3)
C53A O2A Li1 128.9(3)
O2A C50A C51A 108.8(3)
C50A C51A C52A 102.6(3)
C53A C52A C51A 104.0(3)
O2A C53A C52A 103.5(3)
C53B O2B C50B 103.9(11)
C53B O2B Li1 113.7(9)
C50B O2B Li1 129.6(10)
O2B C50B C51B 111.0(12)
C50B C51B C52B 105.7(12)
C53B C52B C51B 104.0(12)
O2B C53B C52B 110.9(11)
O2B C53B Li1 36.2(6)
C52B C53B Li1 145.7(9)
Li1 C53B H53C 83.3
Li1 C53B H53D 95.5

loop_
_geom_bond_atom_site_label_1
_geom_bond_atom_site_label_2
_geom_bond_distance
Cu1 C41 1.871(3)
Cu1 C1 1.924(2)
Cu1 Li1 3.150(6)
C1 C2 1.407(3)
C1 C12 1.416(3)
C2 C6 1.401(3)
C2 C3 1.538(3)
C3 C13 1.537(3)
C3 C19 1.537(3)
C3 C4 1.570(3)
C4 C5 1.547(3)
C4 H4A 0.9900
C4 H4B 0.9900
C5 C6 1.514(3)
C5 C25 1.533(3)
C5 C26 1.536(3)
C6 C7 1.395(3)
C7 C8 1.395(3)
C7 H7 0.9500
C8 C12 1.394(3)
C8 C9 1.518(3)
C9 C28 1.524(3)
C9 C27 1.540(3)
C9 C10 1.548(3)
C10 C11 1.569(3)
C10 H10A 0.9900
C10 H10B 0.9900
C11 C29 1.526(3)
C11 C12 1.540(3)
C11 C35 1.541(3)
C13 C18 1.395(3)
C13 C14 1.403(3)
C14 C15 1.386(4)
C14 H14 0.9500
C15 C16 1.383(4)
C15 H15 0.9500
C16 C17 1.384(4)
C16 H16 0.9500
C17 C18 1.390(4)
C17 H17 0.9500
C18 H18 0.9500
C19 C20 1.394(3)
C19 C24 1.404(3)
C20 C21 1.399(3)
C20 H20 0.9500
C21 C22 1.381(4)
C21 H21 0.9500
C22 C23 1.394(4)
C22 H22 0.9500
C23 C24 1.390(4)
C23 H23 0.9500
C24 H24 0.9500
C25 H25A 0.9800
C25 H25B 0.9800
C25 H25C 0.9800
C26 H26A 0.9800
C26 H26B 0.9800
C26 H26C 0.9800
C27 H27A 0.9800
C27 H27B 0.9800
C27 H27C 0.9800
C28 H28A 0.9800
C28 H28B 0.9800
C28 H28C 0.9800
C29 C30 1.396(3)
C29 C34 1.401(3)
C30 C31 1.400(4)
C30 H30 0.9500
C31 C32 1.379(4)
C31 H31 0.9500
C32 C33 1.388(5)
C32 H32 0.9500
C33 C34 1.393(4)
C33 H33 0.9500
C34 H34 0.9500
C35 C36 1.397(4)
C35 C40 1.399(3)
C36 C37 1.388(4)
C36 H36 0.9500
C37 C38 1.382(4)
C37 H37 0.9500
C38 C39 1.385(4)
C38 H38 0.9500
C39 C40 1.397(4)
C39 H39 0.9500
C40 H40 0.9500
C41 C42 1.222(4)
C41 Li1 2.135(6)
C42 Si1 1.825(3)
C42 Li1 2.385(7)
Si1 C44 1.863(3)
Si1 C45 1.865(3)
Si1 C43 1.866(3)
C43 H43A 0.9800
C43 H43B 0.9800
C43 H43C 0.9800
C44 H44A 0.9800
C44 H44B 0.9800
C44 H44C 0.9800
C45 H45A 0.9800
C45 H45B 0.9800
C45 H45C 0.9800
Li1 O2B 1.703(14)
Li1 O1 1.911(6)
Li1 O2A 1.943(6)
O1 C49A 1.442(2)
O1 C49B 1.442(2)
O1 C46A 1.444(2)
O1 C46B 1.444(2)
C46A C47A 1.494(2)
C46A H46A 0.9900
C46A H46B 0.9900
C47A C48A 1.499(2)
C47A H47A 0.9900
C47A H47B 0.9900
C48A C49A 1.493(2)
C48A H48A 0.9900
C48A H48B 0.9900
C49A H49A 0.9900
C49A H49B 0.9900
C46B C47B 1.494(2)
C46B H46C 0.9900
C46B H46D 0.9900
C47B C48B 1.498(2)
C47B H47C 0.9900
C47B H47D 0.9900
C48B C49B 1.493(2)
C48B H48C 0.9900
C48B H48D 0.9900
C49B H49C 0.9900
C49B H49D 0.9900
O2A C50A 1.4426(19)
O2A C53A 1.4447(19)
C50A C51A 1.492(2)
C50A H50A 0.9900
C50A H50B 0.9900
C51A C52A 1.500(2)
C51A H51A 0.9900
C51A H51B 0.9900
C52A C53A 1.494(2)
C52A H52A 0.9900
C52A H52B 0.9900
C53A H53A 0.9900
C53A H53B 0.9900
O2B C53B 1.444(2)
O2B C50B 1.445(2)
C50B C51B 1.493(2)
C50B H50C 0.9900
C50B H50D 0.9900
C51B C52B 1.496(2)
C51B H51C 0.9900
C51B H51D 0.9900
C52B C53B 1.493(2)
C52B H52C 0.9900
C52B H52D 0.9900
C53B H53C 0.9900
C53B H53D 0.9900

loop_
_geom_torsion_atom_site_label_1
_geom_torsion_atom_site_label_2
_geom_torsion_atom_site_label_3
_geom_torsion_atom_site_label_4
_geom_torsion
C41 Cu1 C1 C2 101.2(4)
Li1 Cu1 C1 C2 -111.5(3)
C41 Cu1 C1 C12 -66.0(5)
Li1 Cu1 C1 C12 81.2(3)
C12 C1 C2 C6 1.8(3)
Cu1 C1 C2 C6 -166.41(17)
C12 C1 C2 C3 -176.6(2)
Cu1 C1 C2 C3 15.2(3)
C6 C2 C3 C13 135.00(19)
C1 C2 C3 C13 -46.4(3)
C6 C2 C3 C19 -101.0(2)
C1 C2 C3 C19 77.6(3)
C6 C2 C3 C4 17.5(2)
C1 C2 C3 C4 -163.9(2)
C13 C3 C4 C5 -144.54(19)
C19 C3 C4 C5 91.6(2)
C2 C3 C4 C5 -26.9(2)
C3 C4 C5 C6 26.1(2)
C3 C4 C5 C25 145.87(19)
C3 C4 C5 C26 -91.9(2)
C1 C2 C6 C7 0.6(3)
C3 C2 C6 C7 179.26(19)
C1 C2 C6 C5 179.8(2)
C3 C2 C6 C5 -1.5(3)
C25 C5 C6 C7 44.7(3)
C26 C5 C6 C7 -77.3(3)
C4 C5 C6 C7 163.7(2)
C25 C5 C6 C2 -134.5(2)
C26 C5 C6 C2 103.5(2)
C4 C5 C6 C2 -15.4(2)
C2 C6 C7 C8 -2.1(3)
C5 C6 C7 C8 178.8(2)
C6 C7 C8 C12 1.0(3)
C6 C7 C8 C9 177.8(2)
C12 C8 C9 C28 -136.7(2)
C7 C8 C9 C28 46.3(3)
C12 C8 C9 C27 100.9(2)
C7 C8 C9 C27 -76.1(3)
C12 C8 C9 C10 -16.7(2)
C7 C8 C9 C10 166.3(2)
C8 C9 C10 C11 19.3(2)
C28 C9 C10 C11 140.5(2)
C27 C9 C10 C11 -97.1(2)
C9 C10 C11 C29 107.1(2)
C9 C10 C11 C12 -15.4(2)
C9 C10 C11 C35 -128.6(2)
C7 C8 C12 C1 1.6(3)
C9 C8 C12 C1 -175.7(2)
C7 C8 C12 C11 -175.3(2)
C9 C8 C12 C11 7.4(3)
C2 C1 C12 C8 -2.9(3)
Cu1 C1 C12 C8 165.62(18)
C2 C1 C12 C11 173.6(2)
Cu1 C1 C12 C11 -17.9(3)
C29 C11 C12 C8 -114.0(2)
C35 C11 C12 C8 121.9(2)
C10 C11 C12 C8 5.2(2)
C29 C11 C12 C1 69.1(3)
C35 C11 C12 C1 -55.0(3)
C10 C11 C12 C1 -171.7(2)
C19 C3 C13 C18 2.3(3)
C2 C3 C13 C18 126.7(2)
C4 C3 C13 C18 -121.9(2)
C19 C3 C13 C14 -175.9(2)
C2 C3 C13 C14 -51.5(3)
C4 C3 C13 C14 59.9(3)
C18 C13 C14 C15 0.3(4)
C3 C13 C14 C15 178.6(2)
C13 C14 C15 C16 0.0(4)
C14 C15 C16 C17 -0.1(4)
C15 C16 C17 C18 -0.1(4)
C16 C17 C18 C13 0.4(4)
C14 C13 C18 C17 -0.5(4)
C3 C13 C18 C17 -178.7(2)
C13 C3 C19 C20 104.6(2)
C2 C3 C19 C20 -19.6(3)
C4 C3 C19 C20 -131.6(2)
C13 C3 C19 C24 -73.6(3)
C2 C3 C19 C24 162.2(2)
C4 C3 C19 C24 50.2(3)
C24 C19 C20 C21 -0.6(4)
C3 C19 C20 C21 -178.8(2)
C19 C20 C21 C22 -0.1(4)
C20 C21 C22 C23 0.8(5)
C21 C22 C23 C24 -0.9(5)
C22 C23 C24 C19 0.2(4)
C20 C19 C24 C23 0.5(4)
C3 C19 C24 C23 178.8(2)
C12 C11 C29 C30 -3.0(3)
C35 C11 C29 C30 118.0(2)
C10 C11 C29 C30 -118.0(2)
C12 C11 C29 C34 175.8(2)
C35 C11 C29 C34 -63.1(3)
C10 C11 C29 C34 60.8(3)
C34 C29 C30 C31 2.6(4)
C11 C29 C30 C31 -178.5(2)
C29 C30 C31 C32 -1.1(4)
C30 C31 C32 C33 -0.6(4)
C31 C32 C33 C34 0.6(4)
C32 C33 C34 C29 1.1(4)
C30 C29 C34 C33 -2.6(4)
C11 C29 C34 C33 178.5(2)
C29 C11 C35 C36 172.3(2)
C12 C11 C35 C36 -61.8(3)
C10 C11 C35 C36 49.0(3)
C29 C11 C35 C40 -14.2(3)
C12 C11 C35 C40 111.7(2)
C10 C11 C35 C40 -137.5(2)
C40 C35 C36 C37 1.0(4)
C11 C35 C36 C37 174.9(2)
C35 C36 C37 C38 -0.7(4)
C36 C37 C38 C39 -0.2(4)
C37 C38 C39 C40 0.8(5)
C38 C39 C40 C35 -0.6(4)
C36 C35 C40 C39 -0.3(4)
C11 C35 C40 C39 -173.9(2)
C1 Cu1 C41 C42 -3.6(17)
Li1 Cu1 C41 C42 -160.8(15)
C1 Cu1 C41 Li1 157.2(4)
Cu1 C41 C42 Si1 -22(3)
Li1 C41 C42 Si1 176.4(13)
Cu1 C41 C42 Li1 161.3(14)
C41 C42 Si1 C44 55.1(13)
Li1 C42 Si1 C44 -129.0(3)
C41 C42 Si1 C45 174.5(13)
Li1 C42 Si1 C45 -9.5(3)
C41 C42 Si1 C43 -64.6(13)
Li1 C42 Si1 C43 111.3(3)
C42 C41 Li1 O2B -112.8(6)
Cu1 C41 Li1 O2B 70.6(6)
C42 C41 Li1 O1 61.2(4)
Cu1 C41 Li1 O1 -115.5(4)
C42 C41 Li1 O2A -94.5(4)
Cu1 C41 Li1 O2A 88.8(4)
Cu1 C41 Li1 C42 -176.7(3)
C42 C41 Li1 C53B -134.7(4)
Cu1 C41 Li1 C53B 48.6(4)
C42 C41 Li1 Cu1 176.7(3)
C41 C42 Li1 O2B 87.5(6)
Si1 C42 Li1 O2B -91.6(6)
C41 C42 Li1 O1 -132.7(3)
Si1 C42 Li1 O1 48.2(4)
C41 C42 Li1 O2A 103.3(3)
Si1 C42 Li1 O2A -75.8(4)
Si1 C42 Li1 C41 -179.1(3)
C41 C42 Li1 C53B 53.1(4)
Si1 C42 Li1 C53B -126.0(4)
C41 C42 Li1 Cu1 -2.09(16)
Si1 C42 Li1 Cu1 178.8(2)
C41 Cu1 Li1 O2B -122.5(6)
C1 Cu1 Li1 O2B 69.4(6)
C41 Cu1 Li1 O1 96.0(4)
C1 Cu1 Li1 O1 -72.1(5)
C41 Cu1 Li1 O2A -109.8(4)
C1 Cu1 Li1 O2A 82.2(4)
C1 Cu1 Li1 C41 -168.1(2)
C41 Cu1 Li1 C42 1.85(14)
C1 Cu1 Li1 C42 -166.21(18)
C41 Cu1 Li1 C53B -129.5(5)
C1 Cu1 Li1 C53B 62.4(5)
O2B Li1 O1 C49A 15.5(15)
O2A Li1 O1 C49A -0.7(14)
C41 Li1 O1 C49A -158.9(14)
C42 Li1 O1 C49A -130.6(14)
C53B Li1 O1 C49A 42.6(15)
Cu1 Li1 O1 C49A 154.6(14)
O2B Li1 O1 C49B 25(2)
O2A Li1 O1 C49B 8.4(19)
C41 Li1 O1 C49B -149.7(19)
C42 Li1 O1 C49B -121.4(19)
C53B Li1 O1 C49B 52(2)
Cu1 Li1 O1 C49B 163.8(19)
O2B Li1 O1 C46A -172.4(10)
O2A Li1 O1 C46A 171.4(9)
C41 Li1 O1 C46A 13.3(11)
C42 Li1 O1 C46A 41.6(10)
C53B Li1 O1 C46A -145.2(10)
Cu1 Li1 O1 C46A -33.2(10)
O2B Li1 O1 C46B -168.9(11)
O2A Li1 O1 C46B 174.9(10)
C41 Li1 O1 C46B 16.8(12)
C42 Li1 O1 C46B 45.1(11)
C53B Li1 O1 C46B -141.8(11)
Cu1 Li1 O1 C46B -29.7(12)
C49A O1 C46A C47A -30.7(16)
C49B O1 C46A C47A -37.6(18)
C46B O1 C46A C47A 130(12)
Li1 O1 C46A C47A 156.1(6)
O1 C46A C47A C48A 12.4(13)
C46A C47A C48A C49A 9.4(16)
C49B O1 C49A C48A 93(10)
C46A O1 C49A C48A 38(2)
C46B O1 C49A C48A 35(2)
Li1 O1 C49A C48A -148.9(9)
C47A C48A C49A O1 -27.9(19)
C49A O1 C46B C47B 2(2)
C49B O1 C46B C47B -5(2)
C46A O1 C46B C47B -18(10)
Li1 O1 C46B C47B -173.9(8)
O1 C46B C47B C48B -20.6(15)
C46B C47B C48B C49B 38.0(17)
C49A O1 C49B C48B -96(11)
C46A O1 C49B C48B 30(2)
C46B O1 C49B C48B 29(3)
Li1 O1 C49B C48B -163.3(9)
C47B C48B C49B O1 -41(2)
O2B Li1 O2A C50A -179(2)
O1 Li1 O2A C50A -70.4(5)
C41 Li1 O2A C50A 89.6(5)
C42 Li1 O2A C50A 54.3(5)
C53B Li1 O2A C50A 156.8(7)
Cu1 Li1 O2A C50A 128.8(4)
O2B Li1 O2A C53A 36.7(19)
O1 Li1 O2A C53A 145.5(4)
C41 Li1 O2A C53A -54.6(6)
C42 Li1 O2A C53A -89.9(5)
C53B Li1 O2A C53A 12.6(7)
Cu1 Li1 O2A C53A -15.4(5)
C53A O2A C50A C51A -11.8(6)
Li1 O2A C50A C51A -163.3(4)
O2A C50A C51A C52A -12.1(6)
C50A C51A C52A C53A 30.6(6)
C50A O2A C53A C52A 30.9(5)
Li1 O2A C53A C52A 177.7(4)
C51A C52A C53A O2A -38.5(5)
O1 Li1 O2B C53B 137.6(11)
O2A Li1 O2B C53B -146(3)
C41 Li1 O2B C53B -47.6(14)
C42 Li1 O2B C53B -83.6(12)
Cu1 Li1 O2B C53B -13.5(13)
O1 Li1 O2B C50B -87.7(16)
O2A Li1 O2B C50B -10.8(13)
C41 Li1 O2B C50B 87.2(15)
C42 Li1 O2B C50B 51.2(17)
C53B Li1 O2B C50B 135(2)
Cu1 Li1 O2B C50B 121.3(14)
C53B O2B C50B C51B -15(2)
Li1 O2B C50B C51B -152.6(14)
O2B C50B C51B C52B 3(2)
C50B C51B C52B C53B 10(2)
C50B O2B C53B C52B 22(2)
Li1 O2B C53B C52B 167.2(12)
C50B O2B C53B Li1 -145.7(18)
C51B C52B C53B O2B -20(2)
C51B C52B C53B Li1 -7(3)
O1 Li1 C53B O2B -57.3(14)
O2A Li1 C53B O2B 12.8(11)
C41 Li1 C53B O2B 139.7(12)
C42 Li1 C53B O2B 115.3(12)
Cu1 Li1 C53B O2B 166.4(13)
O2B Li1 C53B C52B -22(2)
O1 Li1 C53B C52B -79(2)
O2A Li1 C53B C52B -9(2)
C41 Li1 C53B C52B 118(2)
C42 Li1 C53B C52B 94(2)
Cu1 Li1 C53B C52B 145(2)
